data_7156389
loop_
_publ_author_name
'Jiang, Yan'
'Yu, Shuo-Wen'
'Yang, Yi'
'Liu, Ying-Le'
'Xu, Xiao-Ying'
'Zhang, Xiao-Mei'
'Yuan, Wei-Cheng'

_publ_section_title
;
 Synthesis of polycyclic spirooxindoles via an asymmetric catalytic
 one-pot stepwise Aldol/chloroetherification/aromatization procedure.
;
_journal_issue 36
_journal_name_full 'Organic &amp; biomolecular chemistry'
_journal_page_first 6647
_journal_page_last 6651
_journal_paper_doi 10.1039/c8ob01713a
_journal_volume 16
_journal_year 2018
_chemical_formula_sum 'C26 H20 Cl N3 O8 S'
_chemical_formula_weight 569.96
_space_group_IT_number 2
_space_group_name_Hall '-P 1'
_space_group_name_H-M_alt 'P -1'
_symmetry_cell_setting triclinic
_symmetry_space_group_name_Hall '-P 1'
_symmetry_space_group_name_H-M 'P -1'
_atom_sites_solution_hydrogens geom
_atom_sites_solution_primary direct
_atom_sites_solution_secondary difmap
_audit_block_doi 10.5517/ccdc.csd.cc1z5hyl
_audit_creation_method SHELXL-97
_audit_update_record
;
2018-02-07 deposited with the CCDC.
2018-08-13 downloaded from the CCDC.
;
_cell_angle_alpha 65.52(3)
_cell_angle_beta 88.60(3)
_cell_angle_gamma 86.77(3)
_cell_formula_units_Z 2
_cell_length_a 5.6165(18)
_cell_length_b 13.983(2)
_cell_length_c 16.7686(17)
_cell_measurement_reflns_used 314
_cell_measurement_temperature 296(2)
_cell_measurement_theta_max 16.05
_cell_measurement_theta_min 2.92
_cell_volume 1196.6(5)
_computing_cell_refinement 'Bruker SAINT'
_computing_data_collection 'Bruker APEX2'
_computing_data_reduction 'Bruker SAINT'
_computing_molecular_graphics 'Bruker SHELXTL'
_computing_publication_material 'Bruker SHELXTL'
_computing_structure_refinement 'SHELXL-97 (Sheldrick, 2008)'
_computing_structure_solution 'SHELXS-97 (Sheldrick, 2008)'
_diffrn_ambient_temperature 296(2)
_diffrn_measured_fraction_theta_full 0.992
_diffrn_measured_fraction_theta_max 0.992
_diffrn_measurement_device_type 'Bruker APEX-II CCD'
_diffrn_measurement_method '\f and \w scans'
_diffrn_radiation_monochromator graphite
_diffrn_radiation_source 'fine-focus sealed tube'
_diffrn_radiation_type MoK\a
_diffrn_radiation_wavelength 0.71073
_diffrn_reflns_av_R_equivalents 0.0828
_diffrn_reflns_av_sigmaI/netI 0.2050
_diffrn_reflns_limit_h_max 6
_diffrn_reflns_limit_h_min -6
_diffrn_reflns_limit_k_max 16
_diffrn_reflns_limit_k_min -16
_diffrn_reflns_limit_l_max 11
_diffrn_reflns_limit_l_min -19
_diffrn_reflns_number 6021
_diffrn_reflns_theta_full 25.00
_diffrn_reflns_theta_max 25.00
_diffrn_reflns_theta_min 1.60
_exptl_absorpt_coefficient_mu 0.308
_exptl_absorpt_correction_T_max 0.9496
_exptl_absorpt_correction_T_min 0.9243
_exptl_absorpt_correction_type multi-scan
_exptl_absorpt_process_details SADABS
_exptl_crystal_colour yellow
_exptl_crystal_density_diffrn 1.582
_exptl_crystal_density_method 'not measured'
_exptl_crystal_description needle-like
_exptl_crystal_F_000 588
_exptl_crystal_size_max 0.26
_exptl_crystal_size_mid 0.21
_exptl_crystal_size_min 0.17
_refine_diff_density_max 0.239
_refine_diff_density_min -0.311
_refine_diff_density_rms 0.064
_refine_ls_extinction_coef 0.0039(8)
_refine_ls_extinction_expression Fc^*^=kFc[1+0.001xFc^2^\l^3^/sin(2\q)]^-1/4^
_refine_ls_extinction_method SHELXL
_refine_ls_goodness_of_fit_ref 0.898
_refine_ls_hydrogen_treatment mixed
_refine_ls_matrix_type full
_refine_ls_number_parameters 359
_refine_ls_number_reflns 4185
_refine_ls_number_restraints 3
_refine_ls_restrained_S_all 0.898
_refine_ls_R_factor_all 0.2192
_refine_ls_R_factor_gt 0.0706
_refine_ls_shift/su_max 0.000
_refine_ls_shift/su_mean 0.000
_refine_ls_structure_factor_coef Fsqd
_refine_ls_weighting_details 'calc w=1/[\s^2^(Fo^2^)+(0.0010P)^2^+0.0005P] where P=(Fo^2^+2Fc^2^)/3'
_refine_ls_weighting_scheme calc
_refine_ls_wR_factor_gt 0.1010
_refine_ls_wR_factor_ref 0.1237
_reflns_number_gt 1358
_reflns_number_total 4185
_reflns_threshold_expression >2sigma(I)
_cod_data_source_file c8ob01713a2.cif
_cod_data_source_block a
_cod_depositor_comments
;
The following automatic conversions were performed:

'_symmetry_cell_setting' value 'Triclinic' changed to 'triclinic'
according to
/home/data/users/saulius/crontab/automatic-downloads/rss-feeds/RSC/lib/dictionaries/cif_core.dic
dictionary named 'cif_core.dic' version 2.4.2 from 2011-04-26.

'_exptl_absorpt_correction_type' value 'Multi-scan' changed to
'multi-scan' according to
/home/data/users/saulius/crontab/automatic-downloads/rss-feeds/RSC/lib/dictionaries/cif_core.dic
dictionary named 'cif_core.dic' version 2.4.2 from 2011-04-26.

Automatic conversion script
Id: cif_fix_values 4973 2017-02-22 13:04:09Z antanas 

 Adding full bibliography for 7156389--7156390.cif.
;
_cod_original_cell_volume 1196.6(4)
_cod_original_sg_symbol_H-M 'P-1   '
_cod_database_code 7156389

loop_
_symmetry_equiv_pos_as_xyz
'x, y, z'
'-x, -y, -z'

loop_
_atom_site_label
_atom_site_type_symbol
_atom_site_fract_x
_atom_site_fract_y
_atom_site_fract_z
_atom_site_U_iso_or_equiv
_atom_site_adp_type
_atom_site_occupancy
_atom_site_symmetry_multiplicity
_atom_site_calc_flag
_atom_site_refinement_flags
S1 S 0.6026(3) 0.12505(15) 0.12453(11) 0.0674(6) Uani 1 1 d .
Cl1 Cl -0.2538(3) -0.00938(13) 0.41259(10) 0.0791(6) Uani 1 1 d .
C1 C 0.0210(13) 0.2452(6) -0.0710(4) 0.068(2) Uani 1 1 d .
C2 C 0.1256(13) 0.3142(5) -0.0478(4) 0.076(2) Uani 1 1 d .
H2A H 0.0747 0.3849 -0.0714 0.092 Uiso 1 1 calc R
C3 C 0.3119(12) 0.2770(6) 0.0123(4) 0.071(2) Uani 1 1 d .
H3A H 0.3896 0.3217 0.0302 0.085 Uiso 1 1 calc R
C4 C 0.3767(11) 0.1715(6) 0.0442(4) 0.0653(19) Uani 1 1 d .
C5 C 0.2753(12) 0.1041(5) 0.0161(4) 0.071(2) Uani 1 1 d .
H5A H 0.3307 0.0341 0.0360 0.085 Uiso 1 1 calc R
C6 C 0.0891(13) 0.1428(6) -0.0424(4) 0.075(2) Uani 1 1 d .
H6A H 0.0123 0.0991 -0.0617 0.090 Uiso 1 1 calc R
C7 C 0.3004(12) 0.0113(6) 0.2567(4) 0.0601(18) Uani 1 1 d .
C8 C 0.3301(12) -0.0859(6) 0.2551(4) 0.071(2) Uani 1 1 d .
H8A H 0.4538 -0.1032 0.2248 0.086 Uiso 1 1 calc R
C9 C 0.1613(14) -0.1562(5) 0.3022(4) 0.071(2) Uani 1 1 d .
H9A H 0.1706 -0.2228 0.3023 0.085 Uiso 1 1 calc R
C10 C -0.0183(12) -0.1325(5) 0.3485(4) 0.070(2) Uani 1 1 d .
H10A H -0.1284 -0.1823 0.3787 0.084 Uiso 1 1 calc R
C11 C -0.0362(10) -0.0346(5) 0.3504(4) 0.0584(18) Uani 1 1 d .
C12 C 0.1228(11) 0.0398(5) 0.3007(4) 0.0503(16) Uani 1 1 d .
C13 C 0.1458(10) 0.1481(5) 0.2860(3) 0.0449(15) Uani 1 1 d .
C14 C 0.3336(11) 0.1796(5) 0.2351(4) 0.0486(16) Uani 1 1 d .
C15 C 0.2593(10) 0.3543(4) 0.2076(3) 0.0563(17) Uani 1 1 d .
H15A H 0.1444 0.3710 0.1609 0.068 Uiso 1 1 calc R
H15B H 0.3415 0.4178 0.1968 0.068 Uiso 1 1 calc R
C16 C 0.1262(9) 0.3205(4) 0.2952(4) 0.0418(14) Uani 1 1 d .
C17 C -0.0023(9) 0.2195(4) 0.3146(3) 0.0559(17) Uani 1 1 d .
H17A H -0.0337 0.1844 0.3770 0.067 Uiso 1 1 calc R
H17B H -0.1540 0.2368 0.2841 0.067 Uiso 1 1 calc R
C18 C -0.0459(12) 0.4127(5) 0.2849(4) 0.0589(18) Uani 1 1 d .
C19 C 0.2844(10) 0.3139(5) 0.3687(4) 0.0513(16) Uani 1 1 d .
C20 C 0.2259(10) 0.3929(5) 0.3936(4) 0.0519(16) Uani 1 1 d .
C21 C 0.3432(12) 0.4066(5) 0.4592(4) 0.072(2) Uani 1 1 d .
H21A H 0.3009 0.4612 0.4757 0.086 Uiso 1 1 calc R
C22 C 0.5268(12) 0.3341(5) 0.4986(4) 0.070(2) Uani 1 1 d .
H22A H 0.6138 0.3410 0.5422 0.084 Uiso 1 1 calc R
C23 C 0.5861(11) 0.2532(5) 0.4764(4) 0.072(2) Uani 1 1 d .
H23A H 0.7100 0.2053 0.5056 0.086 Uiso 1 1 calc R
C24 C 0.4640(10) 0.2410(4) 0.4105(4) 0.0518(16) Uani 1 1 d .
H24A H 0.5029 0.1852 0.3953 0.062 Uiso 1 1 calc R
C25 C -0.0635(13) 0.5530(5) 0.3422(4) 0.0648(19) Uani 1 1 d .
N1 N -0.1885(12) 0.2841(6) -0.1304(4) 0.082(2) Uani 1 1 d .
N2 N 0.4481(8) 0.0993(4) 0.2167(3) 0.0513(13) Uani 1 1 d .
N3 N 0.0254(8) 0.4555(4) 0.3418(3) 0.0547(14) Uani 1 1 d .
O1 O -0.3102(10) 0.2196(4) -0.1388(3) 0.109(2) Uani 1 1 d .
O1W O 0.7344(19) 0.4571(5) 0.0378(4) 0.190(3) Uani 1 1 d D
H1WA H 0.72(2) 0.3881(19) 0.062(5) 0.228 Uiso 1 1 d D
H1WB H 0.74(2) 0.470(7) 0.084(4) 0.228 Uiso 1 1 d D
O2 O -0.2319(9) 0.3789(5) -0.1648(3) 0.115(2) Uani 1 1 d .
O3 O 0.6962(7) 0.0264(3) 0.1298(2) 0.0787(14) Uani 1 1 d .
O4 O 0.7573(7) 0.2076(3) 0.1144(2) 0.0794(14) Uani 1 1 d .
O5 O 0.4291(6) 0.2751(3) 0.2053(2) 0.0526(11) Uani 1 1 d .
O6 O -0.2097(7) 0.4428(3) 0.2350(3) 0.0750(14) Uani 1 1 d .
C26 C -0.2882(10) 0.6015(4) 0.2949(4) 0.078(2) Uani 1 1 d .
H26A H -0.3268 0.6664 0.3002 0.118 Uiso 1 1 calc R
H26B H -0.4145 0.5543 0.3197 0.118 Uiso 1 1 calc R
H26C H -0.2691 0.6152 0.2342 0.118 Uiso 1 1 calc R
O7 O 0.0434(9) 0.5885(4) 0.3833(3) 0.0904(17) Uani 1 1 d .

loop_
_atom_site_aniso_label
_atom_site_aniso_U_11
_atom_site_aniso_U_22
_atom_site_aniso_U_33
_atom_site_aniso_U_23
_atom_site_aniso_U_13
_atom_site_aniso_U_12
S1 0.0624(13) 0.0778(14) 0.0701(13) -0.0399(11) 0.0050(10) 0.0026(11)
Cl1 0.0696(12) 0.0723(13) 0.0887(13) -0.0258(11) 0.0078(10) -0.0135(9)
C1 0.082(6) 0.074(6) 0.048(5) -0.025(5) -0.001(4) -0.009(5)
C2 0.080(6) 0.070(6) 0.069(5) -0.019(5) 0.002(4) -0.006(5)
C3 0.090(6) 0.074(6) 0.058(5) -0.034(4) 0.005(4) -0.016(4)
C4 0.077(5) 0.064(5) 0.052(4) -0.023(4) -0.006(4) 0.009(4)
C5 0.076(5) 0.067(5) 0.089(6) -0.051(5) 0.002(4) -0.008(4)
C6 0.083(6) 0.074(6) 0.082(6) -0.045(5) -0.005(4) -0.001(5)
C7 0.060(5) 0.060(5) 0.054(5) -0.019(4) -0.017(4) 0.017(4)
C8 0.076(5) 0.074(6) 0.061(5) -0.028(5) -0.007(4) 0.028(5)
C9 0.092(6) 0.055(5) 0.065(5) -0.025(4) -0.018(4) 0.012(5)
C10 0.068(5) 0.076(6) 0.068(5) -0.031(4) -0.014(4) -0.001(4)
C11 0.043(4) 0.067(5) 0.071(5) -0.034(4) -0.015(3) 0.003(4)
C12 0.046(4) 0.046(4) 0.058(4) -0.021(4) -0.017(3) -0.003(4)
C13 0.037(4) 0.053(4) 0.048(4) -0.025(3) -0.008(3) 0.000(3)
C14 0.052(4) 0.044(4) 0.046(4) -0.015(3) -0.009(3) 0.000(4)
C15 0.059(4) 0.055(4) 0.064(4) -0.034(4) -0.013(4) 0.006(3)
C16 0.038(4) 0.036(4) 0.054(4) -0.020(3) 0.002(3) -0.003(3)
C17 0.046(4) 0.054(4) 0.071(4) -0.029(4) -0.010(3) -0.006(3)
C18 0.057(5) 0.051(5) 0.071(5) -0.027(4) -0.001(4) -0.006(4)
C19 0.054(4) 0.055(4) 0.052(4) -0.029(4) 0.002(3) -0.004(4)
C20 0.049(4) 0.049(4) 0.055(4) -0.020(4) 0.003(4) -0.007(3)
C21 0.083(5) 0.078(5) 0.071(5) -0.046(5) 0.005(4) -0.010(4)
C22 0.074(5) 0.083(6) 0.057(5) -0.031(4) -0.017(4) -0.001(4)
C23 0.065(5) 0.085(6) 0.075(5) -0.045(4) -0.014(4) 0.015(4)
C24 0.050(4) 0.052(4) 0.055(4) -0.024(4) -0.003(3) 0.005(3)
C25 0.075(6) 0.058(5) 0.052(5) -0.014(4) 0.002(4) 0.000(4)
N1 0.083(6) 0.090(6) 0.075(5) -0.038(5) -0.001(4) 0.005(5)
N2 0.053(3) 0.053(3) 0.050(3) -0.025(3) 0.005(3) 0.006(3)
N3 0.057(4) 0.049(4) 0.053(4) -0.017(3) 0.000(3) 0.002(3)
O1 0.104(5) 0.130(5) 0.109(4) -0.065(4) -0.017(3) -0.008(4)
O1W 0.254(8) 0.128(5) 0.204(7) -0.081(5) -0.046(7) -0.015(6)
O2 0.107(4) 0.099(4) 0.113(5) -0.017(4) -0.034(3) 0.003(4)
O3 0.074(3) 0.077(3) 0.094(3) -0.046(3) 0.000(2) 0.024(3)
O4 0.052(3) 0.100(4) 0.100(3) -0.053(3) 0.024(2) -0.026(3)
O5 0.050(3) 0.056(3) 0.055(3) -0.026(2) 0.001(2) -0.004(2)
O6 0.060(3) 0.078(3) 0.087(4) -0.035(3) -0.017(3) 0.012(3)
C26 0.065(5) 0.062(5) 0.099(5) -0.027(4) 0.002(4) 0.021(4)
O7 0.118(4) 0.074(4) 0.098(4) -0.055(3) -0.023(3) 0.015(3)

loop_
_atom_type_symbol
_atom_type_description
_atom_type_scat_dispersion_real
_atom_type_scat_dispersion_imag
_atom_type_scat_source
C C 0.0033 0.0016 'International Tables Vol C Tables 4.2.6.8 and 6.1.1.4'
H H 0.0000 0.0000 'International Tables Vol C Tables 4.2.6.8 and 6.1.1.4'
N N 0.0061 0.0033 'International Tables Vol C Tables 4.2.6.8 and 6.1.1.4'
O O 0.0106 0.0060 'International Tables Vol C Tables 4.2.6.8 and 6.1.1.4'
S S 0.1246 0.1234 'International Tables Vol C Tables 4.2.6.8 and 6.1.1.4'
Cl Cl 0.1484 0.1585 'International Tables Vol C Tables 4.2.6.8 and 6.1.1.4'

loop_
_geom_angle_atom_site_label_1
_geom_angle_atom_site_label_2
_geom_angle_atom_site_label_3
_geom_angle
O3 S1 O4 120.9(3)
O3 S1 N2 105.8(3)
O4 S1 N2 107.1(3)
O3 S1 C4 108.4(3)
O4 S1 C4 110.6(3)
N2 S1 C4 102.2(3)
C6 C1 C2 124.5(7)
C6 C1 N1 117.6(8)
C2 C1 N1 117.9(7)
C1 C2 C3 118.3(7)
C1 C2 H2A 120.9
C3 C2 H2A 120.9
C4 C3 C2 117.4(7)
C4 C3 H3A 121.3
C2 C3 H3A 121.3
C5 C4 C3 123.1(6)
C5 C4 S1 120.4(6)
C3 C4 S1 116.5(6)
C4 C5 C6 118.1(6)
C4 C5 H5A 120.9
C6 C5 H5A 120.9
C1 C6 C5 118.5(7)
C1 C6 H6A 120.8
C5 C6 H6A 120.8
C12 C7 C8 124.6(7)
C12 C7 N2 107.5(6)
C8 C7 N2 127.9(7)
C7 C8 C9 114.6(6)
C7 C8 H8A 122.7
C9 C8 H8A 122.7
C10 C9 C8 123.3(7)
C10 C9 H9A 118.4
C8 C9 H9A 118.4
C9 C10 C11 120.0(7)
C9 C10 H10A 120.0
C11 C10 H10A 120.0
C10 C11 C12 118.5(6)
C10 C11 Cl1 118.9(6)
C12 C11 Cl1 122.6(6)
C7 C12 C11 118.9(6)
C7 C12 C13 109.0(6)
C11 C12 C13 132.1(7)
C14 C13 C12 105.8(5)
C14 C13 C17 122.4(6)
C12 C13 C17 131.8(6)
C13 C14 O5 127.5(6)
C13 C14 N2 112.9(6)
O5 C14 N2 119.5(6)
O5 C15 C16 112.9(4)
O5 C15 H15A 109.0
C16 C15 H15A 109.0
O5 C15 H15B 109.0
C16 C15 H15B 109.0
H15A C15 H15B 107.8
C19 C16 C18 102.3(5)
C19 C16 C17 113.6(5)
C18 C16 C17 112.3(5)
C19 C16 C15 112.4(4)
C18 C16 C15 105.4(5)
C17 C16 C15 110.2(5)
C13 C17 C16 110.3(5)
C13 C17 H17A 109.6
C16 C17 H17A 109.6
C13 C17 H17B 109.6
C16 C17 H17B 109.6
H17A C17 H17B 108.1
O6 C18 N3 127.2(6)
O6 C18 C16 124.7(6)
N3 C18 C16 108.1(6)
C20 C19 C24 120.1(6)
C20 C19 C16 110.8(5)
C24 C19 C16 129.0(6)
C19 C20 C21 123.3(6)
C19 C20 N3 108.9(6)
C21 C20 N3 127.8(6)
C22 C21 C20 115.4(6)
C22 C21 H21A 122.3
C20 C21 H21A 122.3
C23 C22 C21 122.7(6)
C23 C22 H22A 118.6
C21 C22 H22A 118.6
C22 C23 C24 120.6(6)
C22 C23 H23A 119.7
C24 C23 H23A 119.7
C19 C24 C23 117.8(6)
C19 C24 H24A 121.1
C23 C24 H24A 121.1
O7 C25 N3 117.9(7)
O7 C25 C26 123.9(7)
N3 C25 C26 118.1(6)
O1 N1 O2 124.4(8)
O1 N1 C1 118.2(7)
O2 N1 C1 117.4(7)
C14 N2 C7 104.7(5)
C14 N2 S1 121.8(4)
C7 N2 S1 124.2(4)
C18 N3 C25 125.8(6)
C18 N3 C20 109.7(5)
C25 N3 C20 124.1(5)
H1WA O1W H1WB 100(4)
C14 O5 C15 111.6(4)
C25 C26 H26A 109.5
C25 C26 H26B 109.5
H26A C26 H26B 109.5
C25 C26 H26C 109.5
H26A C26 H26C 109.5
H26B C26 H26C 109.5

loop_
_geom_bond_atom_site_label_1
_geom_bond_atom_site_label_2
_geom_bond_distance
S1 O3 1.417(4)
S1 O4 1.435(4)
S1 N2 1.667(4)
S1 C4 1.765(6)
Cl1 C11 1.703(6)
C1 C6 1.344(7)
C1 C2 1.347(8)
C1 N1 1.486(8)
C2 C3 1.392(8)
C2 H2A 0.9300
C3 C4 1.375(7)
C3 H3A 0.9300
C4 C5 1.369(8)
C5 C6 1.377(7)
C5 H5A 0.9300
C6 H6A 0.9300
C7 C12 1.364(7)
C7 C8 1.371(8)
C7 N2 1.434(7)
C8 C9 1.383(8)
C8 H8A 0.9300
C9 C10 1.366(7)
C9 H9A 0.9300
C10 C11 1.380(7)
C10 H10A 0.9300
C11 C12 1.387(7)
C12 C13 1.444(7)
C13 C14 1.316(7)
C13 C17 1.484(6)
C14 O5 1.355(6)
C14 N2 1.401(6)
C15 O5 1.432(5)
C15 C16 1.533(6)
C15 H15A 0.9700
C15 H15B 0.9700
C16 C19 1.505(7)
C16 C18 1.520(7)
C16 C17 1.531(6)
C17 H17A 0.9700
C17 H17B 0.9700
C18 O6 1.194(6)
C18 N3 1.395(7)
C19 C20 1.357(7)
C19 C24 1.369(6)
C20 C21 1.380(7)
C20 N3 1.448(6)
C21 C22 1.374(7)
C21 H21A 0.9300
C22 C23 1.352(7)
C22 H22A 0.9300
C23 C24 1.388(7)
C23 H23A 0.9300
C24 H24A 0.9300
C25 O7 1.191(7)
C25 N3 1.429(7)
C25 C26 1.479(7)
N1 O1 1.216(7)
N1 O2 1.219(6)
O1W H1WA 0.88(2)
O1W H1WB 0.86(2)
C26 H26A 0.9600
C26 H26B 0.9600
C26 H26C 0.9600
